data_1500012
loop_
_publ_author_name
'Raj Pal Sharma'
'Rajni Sharma'
'Ritu Bala'
'Juan M. Salas'
'Miguel Quir\'os'

_publ_contact_author_address
;
     Departamento de Qu\'imica Inorg\'anica
     Facultad de Ciencias
     Universidad de Granada
     18071 Granada
     SPAIN
;
_publ_contact_author_email mquiros@ugr.es
_publ_contact_author_fax 34-58-248526
_publ_contact_author_name 'Miguel Quir\'os'
_publ_contact_author_phone 34-58-240441
_publ_section_title
;
 Synthesis, spectroscopic characterisation and
 X-ray structure of [trans-Co(en)~2~(NO~2~)~2~]~2~(Cr~2~O~7~)
;
_journal_issue 10
_journal_name_full 'Journal of Chemical Crystallography'
_journal_page_first 769
_journal_page_last 775
_journal_paper_doi 10.1007/s10870-005-3886-9
_journal_volume 35
_journal_year 2005
_chemical_formula_sum 'C8 H32 Co2 Cr2 N12 O15'
_chemical_formula_weight 758.32
_space_group_IT_number 43
_symmetry_cell_setting orthorhombic
_symmetry_space_group_name_Hall 'F 2 -2d'
_symmetry_space_group_name_H-M 'F d d 2'
_atom_sites_solution_hydrogens geom
_atom_sites_solution_primary heavy
_atom_sites_solution_secondary difmap
_audit_creation_method SHELXL-97
_cell_angle_alpha 90.00
_cell_angle_beta 90.00
_cell_angle_gamma 90.00
_cell_formula_units_Z 8
_cell_length_a 24.778(2)
_cell_length_b 30.457(2)
_cell_length_c 6.5364(5)
_cell_measurement_reflns_used 2692
_cell_measurement_temperature 298(2)
_cell_measurement_theta_max 27.36
_cell_measurement_theta_min 2.68
_cell_volume 4932.8(7)
_computing_cell_refinement 'Bruker SMART'
_computing_data_collection 'Bruker SMART'
_computing_data_reduction 'Bruker SAINT'
_computing_molecular_graphics 'Xtal_GX (S. Hall & D. du Boulay)'
_computing_publication_material 'SHELXL-97 (Sheldrick, 1997)'
_computing_structure_refinement 'SHELXL-97 (Sheldrick, 1997)'
_computing_structure_solution 'SHELXS-97 (Sheldrick, 1990)'
_diffrn_ambient_temperature 298(2)
_diffrn_detector_area_resol_mean 66.06
_diffrn_measured_fraction_theta_full 0.948
_diffrn_measured_fraction_theta_max 0.948
_diffrn_measurement_device_type 'Bruker SMART APEX CCD system'
_diffrn_measurement_method 'phi and omega scans'
_diffrn_radiation_monochromator graphite
_diffrn_radiation_source 'fine-focus sealed tube'
_diffrn_radiation_type MoK\a
_diffrn_radiation_wavelength 0.71073
_diffrn_reflns_av_R_equivalents 0.0340
_diffrn_reflns_av_sigmaI/netI 0.0456
_diffrn_reflns_limit_h_max 32
_diffrn_reflns_limit_h_min -22
_diffrn_reflns_limit_k_max 39
_diffrn_reflns_limit_k_min -33
_diffrn_reflns_limit_l_max 8
_diffrn_reflns_limit_l_min -8
_diffrn_reflns_number 7639
_diffrn_reflns_theta_full 28.25
_diffrn_reflns_theta_max 28.25
_diffrn_reflns_theta_min 2.12
_diffrn_standards_decay_% 0
_diffrn_standards_number 182
_exptl_absorpt_coefficient_mu 2.273
_exptl_absorpt_correction_T_max 0.8391
_exptl_absorpt_correction_T_min 0.6620
_exptl_absorpt_correction_type multi-scan
_exptl_crystal_colour dark_red
_exptl_crystal_density_diffrn 2.042
_exptl_crystal_density_method 'not measured'
_exptl_crystal_description prismatic
_exptl_crystal_F_000 3088
_exptl_crystal_size_max 0.24
_exptl_crystal_size_mid 0.12
_exptl_crystal_size_min 0.08
_refine_diff_density_max 1.059
_refine_diff_density_min -0.946
_refine_diff_density_rms 0.145
_refine_ls_abs_structure_details 'Flack H D (1983), Acta Cryst. A39, 876-881'
_refine_ls_abs_structure_Flack 0.04(4)
_refine_ls_extinction_method none
_refine_ls_goodness_of_fit_ref 1.094
_refine_ls_hydrogen_treatment constr
_refine_ls_matrix_type full
_refine_ls_number_parameters 173
_refine_ls_number_reflns 2779
_refine_ls_number_restraints 13
_refine_ls_restrained_S_all 1.128
_refine_ls_R_factor_all 0.0660
_refine_ls_R_factor_gt 0.0617
_refine_ls_shift/su_max 0.000
_refine_ls_shift/su_mean 0.000
_refine_ls_structure_factor_coef Fsqd
_refine_ls_weighting_details 'calc w=1/[\s^2^(Fo^2^)+(0.0800P)^2^+50.0000P] where P=(Fo^2^+2Fc^2^)/3'
_refine_ls_weighting_scheme calc
_refine_ls_wR_factor_gt 0.1518
_refine_ls_wR_factor_ref 0.1550
_reflns_number_gt 2556
_reflns_number_total 2779
_reflns_threshold_expression >2sigma(I)
_cod_data_source_file conitdcr.cif
_cod_data_source_block conitdcr
_cod_depositor_comments
;
The following automatic conversions were performed:

'_symmetry_cell_setting' tag value 'orthorrombic' was replaced with
'orthorhombic' value.

Automatic conversion script
Id: cif_fix_values 1646 2011-03-28 12:23:43Z adriana 
;
_cod_database_code 1500012

loop_
_symmetry_equiv_pos_as_xyz
'x, y, z'
'-x, -y, z'
'x+1/4, -y+1/4, z+1/4'
'-x+1/4, y+1/4, z+1/4'
'x, y+1/2, z+1/2'
'-x, -y+1/2, z+1/2'
'x+1/4, -y+3/4, z+3/4'
'-x+1/4, y+3/4, z+3/4'
'x+1/2, y, z+1/2'
'-x+1/2, -y, z+1/2'
'x+3/4, -y+1/4, z+3/4'
'-x+3/4, y+1/4, z+3/4'
'x+1/2, y+1/2, z'
'-x+1/2, -y+1/2, z'
'x+3/4, -y+3/4, z+1/4'
'-x+3/4, y+3/4, z+1/4'

loop_
_atom_site_label
_atom_site_type_symbol
_atom_site_fract_x
_atom_site_fract_y
_atom_site_fract_z
_atom_site_U_iso_or_equiv
_atom_site_adp_type
_atom_site_occupancy
_atom_site_symmetry_multiplicity
_atom_site_calc_flag
_atom_site_refinement_flags
Co Co 0.44299(3) 0.36255(3) 0.37586(13) 0.0228(2) Uani 1 1 d .
N1N N 0.4014(2) 0.3803(2) 0.6120(10) 0.0411(15) Uani 1 1 d .
O1N O 0.4223(2) 0.3816(2) 0.7777(10) 0.0570(16) Uani 1 1 d .
O2N O 0.3558(3) 0.3908(5) 0.5990(10) 0.137(5) Uani 1 1 d .
N2N N 0.4828(2) 0.3423(2) 0.1365(10) 0.0364(13) Uani 1 1 d .
O3N O 0.5169(2) 0.3649(3) 0.0559(11) 0.0654(19) Uani 1 1 d .
O4N O 0.4719(4) 0.3063(2) 0.0600(10) 0.077(2) Uani 1 1 d .
N1 N 0.5027(2) 0.34451(18) 0.5515(9) 0.0274(11) Uani 1 1 d .
H11 H 0.5341 0.3546 0.5007 0.033 Uiso 1 1 d R
H12 H 0.4982 0.3558 0.6777 0.033 Uiso 1 1 d R
C1 C 0.5040(3) 0.2960(2) 0.5623(11) 0.0334(14) Uani 1 1 d .
H13 H 0.5245 0.2865 0.6808 0.040 Uiso 1 1 d R
H14 H 0.5210 0.2841 0.4407 0.040 Uiso 1 1 d R
C2 C 0.4477(3) 0.2801(3) 0.5769(12) 0.0377(16) Uani 1 1 d .
H21 H 0.4463 0.2487 0.5536 0.045 Uiso 1 1 d R
H22 H 0.4333 0.2861 0.7120 0.045 Uiso 1 1 d R
N2 N 0.4154(2) 0.3036(2) 0.4184(9) 0.0383(14) Uani 1 1 d .
H23 H 0.3807 0.3050 0.4580 0.046 Uiso 1 1 d R
H24 H 0.4168 0.2886 0.2999 0.046 Uiso 1 1 d R
N3 N 0.3842(2) 0.3810(2) 0.1951(8) 0.0303(12) Uani 1 1 d .
H31 H 0.3877 0.3680 0.0721 0.036 Uiso 1 1 d R
H32 H 0.3523 0.3729 0.2490 0.036 Uiso 1 1 d R
C3 C 0.4417(4) 0.4436(3) 0.1712(19) 0.060(3) Uani 1 1 d .
H33 H 0.4433 0.4752 0.1891 0.072 Uiso 1 1 d R
H34 H 0.4584 0.4363 0.0414 0.072 Uiso 1 1 d R
C4 C 0.3859(3) 0.4290(3) 0.1724(14) 0.047(2) Uani 1 1 d .
H41 H 0.3686 0.4375 0.0452 0.056 Uiso 1 1 d R
H42 H 0.3666 0.4429 0.2843 0.056 Uiso 1 1 d R
N4 N 0.4708(2) 0.4213(2) 0.3417(11) 0.0416(15) Uani 1 1 d .
H43 H 0.4664 0.4366 0.4584 0.050 Uiso 1 1 d R
H44 H 0.5063 0.4202 0.3134 0.050 Uiso 1 1 d R
Cr Cr 0.56056(6) 0.47649(5) 0.6988(2) 0.0570(5) Uani 1 1 d D
O1D O 0.4845(5) 0.4789(4) 0.679(2) 0.058(3) Uiso 0.50 1 d P
O2D O 0.5750(4) 0.4367(3) 0.5491(15) 0.045(2) Uiso 0.50 1 d PD
O3D O 0.5655(4) 0.4571(3) 0.9359(11) 0.041(2) Uiso 0.50 1 d PD
O4D O 0.5915(6) 0.5204(3) 0.674(2) 0.084(5) Uiso 0.50 1 d PD
O2D' O 0.5752(6) 0.4697(5) 0.4491(13) 0.076(4) Uiso 0.50 1 d PD
O3D' O 0.5430(9) 0.4306(5) 0.786(3) 0.126(8) Uiso 0.50 1 d PD
O4D' O 0.6170(4) 0.4956(4) 0.792(2) 0.069(4) Uiso 0.50 1 d PD

loop_
_atom_site_aniso_label
_atom_site_aniso_U_11
_atom_site_aniso_U_22
_atom_site_aniso_U_33
_atom_site_aniso_U_23
_atom_site_aniso_U_13
_atom_site_aniso_U_12
Co 0.0143(3) 0.0335(4) 0.0205(3) -0.0039(3) 0.0022(3) 0.0000(3)
N1N 0.026(3) 0.076(5) 0.022(3) -0.008(3) -0.001(3) 0.008(3)
O1N 0.045(3) 0.088(5) 0.039(3) -0.021(3) 0.001(3) 0.014(3)
O2N 0.045(4) 0.341(16) 0.026(4) -0.012(5) 0.011(3) 0.083(7)
N2N 0.027(3) 0.058(4) 0.024(3) 0.012(3) -0.003(3) 0.014(3)
O3N 0.032(3) 0.109(6) 0.056(4) 0.016(4) 0.016(3) 0.008(3)
O4N 0.143(7) 0.049(4) 0.040(3) -0.022(3) 0.009(4) 0.024(4)
N1 0.017(2) 0.036(3) 0.029(3) -0.006(2) 0.002(2) 0.002(2)
C1 0.035(4) 0.036(3) 0.029(3) -0.003(3) 0.001(3) 0.005(3)
C2 0.037(4) 0.040(4) 0.036(4) 0.001(3) -0.008(3) -0.009(3)
N2 0.033(3) 0.048(3) 0.034(3) 0.008(3) -0.007(2) -0.015(3)
N3 0.021(3) 0.050(3) 0.020(2) -0.003(2) 0.0021(19) 0.002(2)
C3 0.053(5) 0.042(4) 0.086(8) 0.017(5) -0.022(5) -0.001(3)
C4 0.037(4) 0.049(4) 0.055(5) 0.000(4) -0.011(4) 0.015(3)
N4 0.034(3) 0.036(3) 0.055(4) 0.000(3) -0.010(3) -0.003(2)
Cr 0.0529(9) 0.0485(8) 0.0698(10) -0.0171(7) -0.0245(7) 0.0165(7)

loop_
_atom_type_symbol
_atom_type_description
_atom_type_scat_dispersion_real
_atom_type_scat_dispersion_imag
_atom_type_scat_source
C C 0.0033 0.0016 'International Tables Vol C Tables 4.2.6.8 and 6.1.1.4'
H H 0.0000 0.0000 'International Tables Vol C Tables 4.2.6.8 and 6.1.1.4'
N N 0.0061 0.0033 'International Tables Vol C Tables 4.2.6.8 and 6.1.1.4'
O O 0.0106 0.0060 'International Tables Vol C Tables 4.2.6.8 and 6.1.1.4'
Cr Cr 0.3209 0.6236 'International Tables Vol C Tables 4.2.6.8 and 6.1.1.4'
Co Co 0.3494 0.9721 'International Tables Vol C Tables 4.2.6.8 and 6.1.1.4'

loop_
_geom_angle_atom_site_label_1
_geom_angle_atom_site_label_2
_geom_angle_atom_site_label_3
_geom_angle
_geom_angle_site_symmetry_1
_geom_angle_site_symmetry_3
N4 Co N1N 91.4(3) . .
N4 Co N2 178.4(3) . .
N1N Co N2 87.5(3) . .
N4 Co N2N 91.1(3) . .
N1N Co N2N 177.4(3) . .
N2 Co N2N 90.1(3) . .
N4 Co N1 93.4(2) . .
N1N Co N1 90.8(2) . .
N2 Co N1 85.5(2) . .
N2N Co N1 90.0(2) . .
N4 Co N3 86.0(2) . .
N1N Co N3 90.3(2) . .
N2 Co N3 95.1(2) . .
N2N Co N3 89.0(2) . .
N1 Co N3 178.8(2) . .
O2N N1N O1N 118.1(7) . .
O2N N1N Co 122.0(6) . .
O1N N1N Co 119.9(5) . .
O3N N2N O4N 118.8(7) . .
O3N N2N Co 121.5(6) . .
O4N N2N Co 119.6(6) . .
C1 N1 Co 109.0(4) . .
C2 C1 N1 108.0(6) . .
C1 C2 N2 107.7(6) . .
C2 N2 Co 110.7(4) . .
C4 N3 Co 109.0(4) . .
C4 C3 N4 108.6(8) . .
C3 C4 N3 109.3(6) . .
C3 N4 Co 109.6(5) . .
O4D Cr O2D 118.6(7) . .
O3D' Cr O4D' 114.8(8) . .
O4D Cr O3D 111.5(6) . .
O2D Cr O3D 106.6(5) . .
O3D' Cr O2D' 107.6(8) . .
O4D' Cr O2D' 102.7(6) . .
O3D' Cr O1D 122.4(10) . 2_665
O4D' Cr O1D 107.2(7) . 2_665
O2D' Cr O1D 99.2(7) . 2_665
O4D Cr O1D 116.9(7) . .
O2D Cr O1D 102.2(6) . .
O3D Cr O1D 98.7(6) . .
Cr O1D Cr 131.0(7) 2_665 .

loop_
_geom_bond_atom_site_label_1
_geom_bond_atom_site_label_2
_geom_bond_distance
_geom_bond_site_symmetry_2
Co N4 1.930(6) .
Co N1N 1.933(6) .
Co N2 1.940(6) .
Co N2N 1.949(6) .
Co N1 1.952(5) .
Co N3 1.958(6) .
N1N O2N 1.175(8) .
N1N O1N 1.202(9) .
N2N O3N 1.210(9) .
N2N O4N 1.237(9) .
N1 C1 1.481(9) .
C1 C2 1.478(10) .
C2 N2 1.493(9) .
N3 C4 1.472(10) .
C3 C4 1.451(11) .
C3 N4 1.491(11) .
Cr O4D 1.549(8) .
Cr O3D' 1.571(9) .
Cr O2D 1.597(7) .
Cr O4D' 1.633(8) .
Cr O3D 1.663(7) .
Cr O2D' 1.684(8) .
Cr O1D 1.765(13) 2_665
Cr O1D 1.889(13) .
